data_7714217
loop_
_publ_author_name
'Battistin, Federica'
'Fernandes, C\'elia'
'Raposinho, Paula D.'
'Blacque, Olivier'
'Paulo, Ant\'onio Rocha'
'Alberto, Roger'

_publ_section_title
;
 In vivo and in vitro studies of [M(\h6-pseudoerlotinib)2]+ sandwich
 complexes (M = Re, 99mTc)
;
_journal_name_full 'Dalton Transactions'
_journal_paper_doi 10.1039/D3DT03011C
_journal_year 2023
_chemical_formula_moiety '4(C26 H29 N3 O4 Re), 4(F6 P), 1.531(H2 O), 0.667(C H2 Cl2)'
_chemical_formula_sum 'C104.67 H120.4 Cl1.33 F24 N12 O17.53 P4 Re4'
_chemical_formula_weight 3199.22
_space_group_crystal_system triclinic
_space_group_IT_number 2
_space_group_name_Hall '-P 1'
_space_group_name_H-M_alt 'P -1'
_atom_sites_solution_hydrogens mixed
_atom_sites_solution_primary dual
_audit_creation_date 2023-10-09
_audit_creation_method
;
Olex2 1.5
(compiled 2023.08.24 svn.re1ec1418 for OlexSys, GUI svn.r6817)
;
_audit_update_record
;
2023-10-09 deposited with the CCDC.	2023-10-12 downloaded from the CCDC.
;
_cell_angle_alpha 77.5660(6)
_cell_angle_beta 84.5485(6)
_cell_angle_gamma 83.5136(5)
_cell_formula_units_Z 1
_cell_length_a 11.04098(7)
_cell_length_b 14.03029(9)
_cell_length_c 19.54390(14)
_cell_measurement_reflns_used 47406
_cell_measurement_temperature 160.0(1)
_cell_measurement_theta_max 78.8540
_cell_measurement_theta_min 3.2290
_cell_volume 2929.77(3)
_computing_cell_refinement 'CrysAlisPro 1.171.41.113a (Rigaku OD, 2021)'
_computing_data_collection 'CrysAlisPro 1.171.41.113a (Rigaku OD, 2021)'
_computing_data_reduction 'CrysAlisPro 1.171.41.113a (Rigaku OD, 2021)'
_computing_molecular_graphics 'Olex2 1.5 (Dolomanov et al., 2009)'
_computing_publication_material 'Olex2 1.5 (Dolomanov et al., 2009)'
_computing_structure_refinement 'SHELXL (Sheldrick, 2015b)'
_computing_structure_solution 'SHELXT (Sheldrick, 2015a)'
_diffrn_ambient_environment N~2~
_diffrn_ambient_temperature 160.0(1)
_diffrn_detector 'Hybrid Pixel Array Detector'
_diffrn_detector_area_resol_mean 5.8140
_diffrn_detector_type 'Pilatus 200K'
_diffrn_measured_fraction_theta_full 0.998
_diffrn_measured_fraction_theta_max 0.996
_diffrn_measurement_details
;
List of Runs (angles in degrees, time in seconds):

  # Type    Start    End  Width  t~exp~   \w     \q     \k     \f   Frames
#--------------------------------------------------------------------------
  1  \w   -123.00 -62.00   0.50    0.75    --  -51.77-141.00-128.00  122
  2  \w   -126.00 -70.00   0.50    0.75    --  -51.77-129.00  44.00  112
  3  \w    -98.00 -21.00   0.50    0.75    --  -51.77 141.00 -70.00  154
  4  \w    -89.00 -14.00   0.50    0.75    --  -51.77 129.00 117.00  150
  5  \w     36.00 102.00   0.50    0.75    --   51.77-129.00  44.00  132
  6  \w     42.00 109.00   0.50    0.75    --   51.77-141.00-128.00  134
  7  \w    -90.00 -14.00   0.50    3.00    --  -86.25 129.00 117.00  152
  8  \w    -99.00 -21.00   0.50    3.00    --  -86.25 141.00 -70.00  156
  9  \w   -160.00 -70.00   0.50    3.00    --  -86.25-129.00  44.00  180
 10  \w     92.00 178.00   0.50    3.00    --  107.75 129.00 117.00  172
 11  \w     84.00 173.00   0.50    3.00    --  107.75 141.00 -70.00  178
 12  \w     42.00 125.00   0.50    3.00    --  107.75-141.00-128.00  166
 13  \w     76.00 102.00   0.50    3.00    --  107.75-129.00  44.00   52
 14  \w   -120.00 -29.00   0.50    0.75    --  -51.77 -77.00 150.00  182
 15  \w    -90.00 -40.00   0.50    0.75    --  -51.77 -57.00 -90.00  100
 16  \w   -127.00 -42.00   0.50    0.75    --  -51.77 -41.00  20.64  170
 17  \w     30.00 124.00   0.50    0.75    --   51.77  77.00  60.00  188
 18  \w    -37.00 -12.00   0.50    3.00    --  -86.25  45.00 -30.00   50
 19  \w   -134.00-109.00   0.50    3.00    --  -86.25-141.00-128.00   50
 20  \w   -159.00 -87.00   0.50    3.00    --  -86.25 -15.00  30.00  144
 21  \w     84.00 111.00   0.50    3.00    --  107.75 -61.00-180.00   54
 22  \w     39.00 108.00   0.50    3.00    --  107.75-111.00 -30.00  138
 23  \w     41.00  79.00   0.50    3.00    --  107.75 -61.00-180.00   76
 24  \w     52.00  80.00   0.50    3.00    --  107.75 -94.00 -30.00   56
 25  \w     31.00 108.00   0.50    3.00    --  107.75-111.00  90.00  154
 26  \w     94.00 178.00   0.50    3.00    --  107.75  30.00   0.00  168
 27  \w     64.00 108.00   0.50    3.00    --  107.75-111.00 -90.00   88
 28  \w     73.00 109.00   0.50    3.00    --  107.75-111.00-120.00   72
 29  \w     78.00 109.00   0.50    3.00    --  107.75-111.00 150.00   62
 30  \w     94.00 176.00   0.50    3.00    --  107.75  30.00 -60.00  164
 31  \w     94.00 177.00   0.50    3.00    --  107.75  30.00 -90.00  166
 32  \w    114.00 150.00   0.50    3.00    --  107.75 111.00  90.00   72
 33  \w     43.00  70.00   0.50    3.00    --  107.75-111.00-120.00   54
 34  \w    117.00 176.00   0.50    3.00    --  107.75 111.00 -60.00  118
 35  \w     55.00  96.00   0.50    3.00    --  107.75 -30.00   0.00   82
 36  \w     42.00  72.00   0.50    3.00    --  107.75-111.00 150.00   60
 37  \w     38.00 107.00   0.50    3.00    --  107.75-111.00  60.00  138
 38  \w     67.00  92.00   0.50    3.00    --  107.75 178.00 120.00   50
 39  \w     96.00 145.00   0.50    3.00    --  107.75 178.00 120.00   98
 40  \w     39.00  65.00   0.50    3.00    --  107.75 -94.00 150.00   52
 41  \w     38.00  93.00   0.50    3.00    --  107.75 -61.00  60.00  110
 42  \w     34.00  93.00   0.50    3.00    --  107.75 -30.00 -60.00  118
 43  \w     68.00 104.00   0.50    3.00    --  107.75 -94.00  90.00   72
 44  \w     33.00 105.00   0.50    3.00    --  107.75 -94.00-120.00  144
 45  \w     32.00  79.00   0.50    3.00    --  107.75-111.00-180.00   94
 46  \w     70.00 104.00   0.50    3.00    --  107.75 -94.00 150.00   68
 47  \w     46.00  75.00   0.50    3.00    --  107.75 -94.00 -60.00   58
 48  \w     58.00 110.00   0.50    3.00    --  107.75 -45.00   0.00  104
 49  \w     57.00 109.00   0.50    3.00    --  107.75-111.00   0.00  104
 50  \w     95.00 177.00   0.50    3.00    --  107.75  30.00-120.00  164
;
_diffrn_measurement_device 'four-circle diffractometer'
_diffrn_measurement_device_type 'XtaLAB Synergy, Dualflex, Pilatus 200K'
_diffrn_measurement_method '\w scans'
_diffrn_orient_matrix_type 'CrysAlisPro convention (1999,Acta A55,543-557)'
_diffrn_orient_matrix_UB_11 0.1314972000
_diffrn_orient_matrix_UB_12 -0.0454189000
_diffrn_orient_matrix_UB_13 0.0133446000
_diffrn_orient_matrix_UB_21 -0.0341430000
_diffrn_orient_matrix_UB_22 -0.0208386000
_diffrn_orient_matrix_UB_23 0.0797395000
_diffrn_orient_matrix_UB_31 -0.0369947000
_diffrn_orient_matrix_UB_32 -0.1012973000
_diffrn_orient_matrix_UB_33 -0.0037209000
_diffrn_radiation_monochromator mirror
_diffrn_radiation_probe x-ray
_diffrn_radiation_type 'Cu K\a'
_diffrn_radiation_wavelength 1.54184
_diffrn_reflns_av_R_equivalents 0.0237
_diffrn_reflns_av_unetI/netI 0.0171
_diffrn_reflns_Laue_measured_fraction_full 0.998
_diffrn_reflns_Laue_measured_fraction_max 0.996
_diffrn_reflns_limit_h_max 13
_diffrn_reflns_limit_h_min -13
_diffrn_reflns_limit_k_max 14
_diffrn_reflns_limit_k_min -17
_diffrn_reflns_limit_l_max 24
_diffrn_reflns_limit_l_min -23
_diffrn_reflns_number 61434
_diffrn_reflns_point_group_measured_fraction_full 0.998
_diffrn_reflns_point_group_measured_fraction_max 0.996
_diffrn_reflns_theta_full 67.684
_diffrn_reflns_theta_max 74.502
_diffrn_reflns_theta_min 3.575
_diffrn_source 'micro-focus sealed X-ray tube'
_diffrn_source_type 'PhotonJet (Cu) X-ray Source'
_exptl_absorpt_coefficient_mu 9.607
_exptl_absorpt_correction_T_max 0.871
_exptl_absorpt_correction_T_min 0.394
_exptl_absorpt_correction_type analytical
_exptl_absorpt_process_details
;
CrysAlisPro 1.171.41.113a (Rigaku Oxford Diffraction, 2021)
Analytical numeric absorption correction using a multifaceted crystal
model based on expressions derived by R.C. Clark & J.S. Reid.
(Clark, R. C. & Reid, J. S. (1995). Acta Cryst. A51, 887-897)
Empirical absorption correction using spherical harmonics,
implemented in SCALE3 ABSPACK scaling algorithm.
;
_exptl_crystal_colour yellow
_exptl_crystal_density_diffrn 1.813
_exptl_crystal_description plate
_exptl_crystal_F_000 1571
_exptl_crystal_size_max 0.15
_exptl_crystal_size_mid 0.09
_exptl_crystal_size_min 0.01
_refine_diff_density_max 1.090
_refine_diff_density_min -1.523
_refine_diff_density_rms 0.099
_refine_ls_extinction_method none
_refine_ls_goodness_of_fit_ref 1.050
_refine_ls_hydrogen_treatment mixed
_refine_ls_matrix_type full
_refine_ls_number_parameters 832
_refine_ls_number_reflns 11918
_refine_ls_number_restraints 409
_refine_ls_restrained_S_all 1.114
_refine_ls_R_factor_all 0.0306
_refine_ls_R_factor_gt 0.0293
_refine_ls_shift/su_max 0.002
_refine_ls_shift/su_mean 0.000
_refine_ls_structure_factor_coef Fsqd
_refine_ls_weighting_details 'w=1/[\s^2^(Fo^2^)+(0.0359P)^2^+7.5608P] where P=(Fo^2^+2Fc^2^)/3'
_refine_ls_weighting_scheme calc
_refine_ls_wR_factor_gt 0.0755
_refine_ls_wR_factor_ref 0.0764
_reflns_Friedel_coverage 0.000
_reflns_number_gt 11407
_reflns_number_total 11918
_reflns_threshold_expression 'I > 2\s(I)'
_cod_data_source_file d3dt03011c2.cif
_cod_data_source_block fb1911
_cod_original_cell_volume 2929.77(4)
_cod_original_formula_sum 'C104.67 H120.40 Cl1.33 F24 N12 O17.53 P4 Re4'
_cod_database_code 7714217
_shelx_space_group_comment
;
The symmetry employed for this shelxl refinement is uniquely defined
by the following loop, which should always be used as a source of
symmetry information in preference to the above space-group names.
They are only intended as comments.
;
_shelx_estimated_absorpt_t_max 0.910
_shelx_estimated_absorpt_t_min 0.327
_olex2_refinement_description
;
1. Fixed Uiso
 At 1.2 times of:
  All C(H) groups, All C(H,H) groups, All C(H,H,H,H) groups
 At 1.5 times of:
  All C(H,H,H) groups, All O(H,H) groups
2. Restrained distances
 N4-H4A = N1-H1
 0.82 with sigma of 0.01
 P1-F3A \\sim P1-F3B \\sim P1-F4A \\sim P1-F4B \\sim P1-F5A \\sim P1-F5B \\sim
P1-F6A \\sim P1-F6B
 with sigma of 0.005
 Cl1-C53 \\sim Cl2-C53
 with sigma of 0.005
3. Uiso/Uaniso restraints and constraints
Cl1 \\sim Cl2 \\sim C53 \\sim O10: within 3A with sigma of 0.005 and sigma for
terminal atoms of 0.01 within 3A
P1 \\sim F1 \\sim F2 \\sim F3B \\sim F4B \\sim F5B \\sim F6B \\sim F3A \\sim
F4A \\sim F5A \\sim F6A: within 3A with sigma of 0.005 and sigma for terminal
atoms of 0.01 within 3A
F7 \\sim F8 \\sim F9 \\sim F10 \\sim F11 \\sim F12: within 3A with sigma of
0.005 and sigma for terminal atoms of 0.01 within 3A
4. Others
 Sof(F3A)=Sof(F4A)=Sof(F5A)=Sof(F6A)=1-FVAR(1)
 Sof(F3B)=Sof(F4B)=Sof(F5B)=Sof(F6B)=FVAR(1)
 Sof(O9)=Sof(H9A)=Sof(H9B)=FVAR(2)
 Fixed Sof: Cl1(0.333333) Cl2(0.333333) C53(0.333333) H53A(0.333333)
 H53B(0.333333) O10(0.125) H10A(0.125) H10B(0.125)
 Fixed X: H10A(0.488409) H10B(0.443419)
 Fixed Y: H10A(1.05072) H10B(1.00964)
 Fixed Z: H10A(0.965981) H10B(1.032589)
5.a Free rotating group:
 O9(H9A,H9B)
5.b Secondary CH2 refined with riding coordinates:
 C21(H21A,H21B), C22(H22A,H22B), C24(H24A,H24B), C25(H25A,H25B), C47(H47A,
 H47B), C48(H48A,H48B), C50(H50A,H50B), C51(H51A,H51B), C53(H53A,H53B)
5.c Aromatic/amide H refined with riding coordinates:
 C1(H1A), C2(H2), C3(H3), C4(H4), C5(H5), C6(H6), C8(H8), C9(H9), C10(H10),
 C11(H11), C12(H12), C14(H14), C17(H17), C20(H20), C27(H27), C28(H28), C29(H29),
  C30(H30), C31(H31), C32(H32), C34(H34), C35(H35), C36(H36), C37(H37),
 C38(H38), C40(H40), C43(H43), C46(H46)
5.d Idealised Me refined as rotating group:
 C23(H23A,H23B,H23C), C26(H26A,H26B,H26C), C49(H49A,H49B,H49C), C52(H52A,H52B,
 H52C)
;

loop_
_space_group_symop_operation_xyz
'x, y, z'
'-x, -y, -z'

loop_
_atom_site_label
_atom_site_type_symbol
_atom_site_fract_x
_atom_site_fract_y
_atom_site_fract_z
_atom_site_U_iso_or_equiv
_atom_site_adp_type
_atom_site_occupancy
_atom_site_site_symmetry_order
_atom_site_calc_flag
_atom_site_refinement_flags_posn
_atom_site_refinement_flags_adp
_atom_site_refinement_flags_occupancy
_atom_site_disorder_assembly
_atom_site_disorder_group
Re1 Re 1.23480(2) 0.13843(2) 0.38397(2) 0.02821(5) Uani 1 1 d . . . . .
O1 O 0.8989(3) 0.1302(2) 0.78113(14) 0.0415(6) Uani 1 1 d . . . . .
O2 O 0.9504(4) -0.0680(3) 0.8681(2) 0.0726(11) Uani 1 1 d . . . . .
O3 O 0.6715(2) 0.19468(19) 0.77911(14) 0.0367(6) Uani 1 1 d . . . . .
O4 O 0.5178(3) 0.3252(2) 0.86256(14) 0.0421(6) Uani 1 1 d . . . . .
N1 N 1.0801(3) 0.2257(2) 0.51996(16) 0.0327(6) Uani 1 1 d D . . . .
N2 N 0.9013(3) 0.2835(2) 0.46441(17) 0.0356(7) Uani 1 1 d . . . . .
N3 N 0.7046(3) 0.2917(2) 0.52739(17) 0.0356(7) Uani 1 1 d . . . . .
C1 C 1.1662(8) -0.0058(4) 0.4294(3) 0.079(2) Uani 1 1 d . . . . .
H1A H 1.137400 -0.030874 0.476480 0.095 Uiso 1 1 calc R U . . .
C2 C 1.2913(7) -0.0204(3) 0.4078(4) 0.0733(19) Uani 1 1 d . . . . .
H2 H 1.347387 -0.055109 0.440489 0.088 Uiso 1 1 calc R U . . .
C3 C 1.3321(5) 0.0160(4) 0.3389(4) 0.0654(16) Uani 1 1 d . . . . .
H3 H 1.416120 0.005074 0.324176 0.078 Uiso 1 1 calc R U . . .
C4 C 1.2510(6) 0.0681(4) 0.2915(3) 0.0597(14) Uani 1 1 d . . . . .
H4 H 1.280154 0.093661 0.244531 0.072 Uiso 1 1 calc R U . . .
C5 C 1.1292(6) 0.0834(4) 0.3114(3) 0.0672(16) Uani 1 1 d . . . . .
H5 H 1.074452 0.119359 0.278361 0.081 Uiso 1 1 calc R U . . .
C6 C 1.0852(5) 0.0459(5) 0.3807(4) 0.076(2) Uani 1 1 d . . . . .
H6 H 1.000589 0.055645 0.394396 0.091 Uiso 1 1 calc R U . . .
C7 C 1.1663(3) 0.2374(2) 0.46246(19) 0.0282(7) Uani 1 1 d . . . . .
C8 C 1.2870(3) 0.1932(3) 0.4755(2) 0.0306(7) Uani 1 1 d . . . . .
H8 H 1.303262 0.155061 0.520676 0.037 Uiso 1 1 calc R U . . .
C9 C 1.3834(3) 0.2057(3) 0.4215(2) 0.0342(8) Uani 1 1 d . . . . .
H9 H 1.464123 0.178333 0.431298 0.041 Uiso 1 1 calc R U . . .
C10 C 1.3594(3) 0.2585(3) 0.3535(2) 0.0351(8) Uani 1 1 d . . . . .
H10 H 1.423610 0.267221 0.317479 0.042 Uiso 1 1 calc R U . . .
C11 C 1.2392(3) 0.2984(2) 0.3395(2) 0.0321(7) Uani 1 1 d . . . . .
H11 H 1.222592 0.333444 0.293564 0.038 Uiso 1 1 calc R U . . .
C12 C 1.1425(3) 0.2869(2) 0.39307(19) 0.0301(7) Uani 1 1 d . . . . .
H12 H 1.061549 0.312422 0.382392 0.036 Uiso 1 1 calc R U . . .
C13 C 0.9553(3) 0.2468(2) 0.52291(19) 0.0287(7) Uani 1 1 d . . . . .
C14 C 0.7784(3) 0.3036(3) 0.4702(2) 0.0406(9) Uani 1 1 d . . . . .
H14 H 0.740883 0.329704 0.427494 0.049 Uiso 1 1 calc R U . . .
C15 C 0.7603(3) 0.2539(2) 0.58828(18) 0.0276(7) Uani 1 1 d . . . . .
C16 C 0.8870(3) 0.2282(2) 0.58974(18) 0.0274(7) Uani 1 1 d . . . . .
C17 C 0.9367(3) 0.1863(3) 0.65517(19) 0.0309(7) Uani 1 1 d . . . . .
H17 H 1.021850 0.167039 0.656698 0.037 Uiso 1 1 calc R U . . .
C18 C 0.8624(3) 0.1734(2) 0.71613(19) 0.0314(7) Uani 1 1 d . . . . .
C19 C 0.7351(3) 0.2049(2) 0.71470(18) 0.0295(7) Uani 1 1 d . . . . .
C20 C 0.6856(3) 0.2419(2) 0.65184(19) 0.0296(7) Uani 1 1 d . . . . .
H20 H 0.600099 0.259677 0.650823 0.036 Uiso 1 1 calc R U . . .
C21 C 1.0165(4) 0.0760(3) 0.7848(2) 0.0486(11) Uani 1 1 d . . . . .
H21A H 1.081189 0.121474 0.776219 0.058 Uiso 1 1 calc R U . . .
H21B H 1.028808 0.035575 0.748525 0.058 Uiso 1 1 calc R U . . .
C22 C 1.0234(5) 0.0108(4) 0.8571(3) 0.0602(13) Uani 1 1 d . . . . .
H22A H 1.109486 -0.015595 0.863862 0.072 Uiso 1 1 calc R U . . .
H22B H 0.997261 0.050799 0.892877 0.072 Uiso 1 1 calc R U . . .
C23 C 0.8269(7) -0.0484(5) 0.8946(4) 0.0829(19) Uani 1 1 d . . . . .
H23A H 0.784210 0.002096 0.859987 0.124 Uiso 1 1 calc R U . . .
H23B H 0.826355 -0.025351 0.938517 0.124 Uiso 1 1 calc R U . . .
H23C H 0.785509 -0.108578 0.903394 0.124 Uiso 1 1 calc R U . . .
C24 C 0.5422(4) 0.2212(3) 0.7799(2) 0.0387(8) Uani 1 1 d . . . . .
H24A H 0.501320 0.170149 0.765533 0.046 Uiso 1 1 calc R U . . .
H24B H 0.524692 0.284008 0.746402 0.046 Uiso 1 1 calc R U . . .
C25 C 0.4947(4) 0.2313(3) 0.8531(2) 0.0444(9) Uani 1 1 d . . . . .
H25A H 0.405818 0.224561 0.859631 0.053 Uiso 1 1 calc R U . . .
H25B H 0.536155 0.179266 0.888108 0.053 Uiso 1 1 calc R U . . .
C26 C 0.4936(5) 0.3360(4) 0.9333(2) 0.0614(13) Uani 1 1 d . . . . .
H26A H 0.504959 0.403210 0.936341 0.092 Uiso 1 1 calc R U . . .
H26B H 0.549966 0.289881 0.963057 0.092 Uiso 1 1 calc R U . . .
H26C H 0.409267 0.322435 0.949237 0.092 Uiso 1 1 calc R U . . .
Re2 Re 0.20833(2) 0.62154(2) 0.83099(2) 0.02771(5) Uani 1 1 d . . . . .
O5 O 0.8968(2) 0.37132(19) 0.78807(13) 0.0322(5) Uani 1 1 d . . . . .
O6 O 1.0191(3) 0.3251(2) 0.91398(17) 0.0504(7) Uani 1 1 d . . . . .
O7 O 1.0123(2) 0.41163(19) 0.66612(13) 0.0321(5) Uani 1 1 d . . . . .
O8 O 1.2299(3) 0.3022(2) 0.62334(16) 0.0459(7) Uani 1 1 d . . . . .
N4 N 0.4399(3) 0.5031(2) 0.74722(16) 0.0317(6) Uani 1 1 d D . . . .
N5 N 0.4536(3) 0.5563(2) 0.62623(16) 0.0321(6) Uani 1 1 d . . . . .
N6 N 0.6417(3) 0.5434(2) 0.55538(16) 0.0332(6) Uani 1 1 d . . . . .
C27 C 0.3426(5) 0.6283(5) 0.9072(3) 0.0622(15) Uani 1 1 d . . . . .
H27 H 0.423971 0.598128 0.909969 0.075 Uiso 1 1 calc R U . . .
C28 C 0.2480(6) 0.5797(4) 0.9438(2) 0.0621(15) Uani 1 1 d . . . . .
H28 H 0.264307 0.516299 0.972246 0.075 Uiso 1 1 calc R U . . .
C29 C 0.1258(5) 0.6233(4) 0.9393(2) 0.0583(13) Uani 1 1 d . . . . .
H29 H 0.060353 0.589345 0.964735 0.070 Uiso 1 1 calc R U . . .
C30 C 0.1024(5) 0.7162(4) 0.8975(3) 0.0577(13) Uani 1 1 d . . . . .
H30 H 0.021000 0.745908 0.893663 0.069 Uiso 1 1 calc R U . . .
C31 C 0.2005(6) 0.7655(3) 0.8613(3) 0.0610(14) Uani 1 1 d . . . . .
H31 H 0.184972 0.829196 0.833168 0.073 Uiso 1 1 calc R U . . .
C32 C 0.3201(6) 0.7226(4) 0.8657(3) 0.0650(15) Uani 1 1 d . . . . .
H32 H 0.385827 0.756711 0.840896 0.078 Uiso 1 1 calc R U . . .
C33 C 0.3158(3) 0.5385(3) 0.75254(18) 0.0292(7) Uani 1 1 d . . . . .
C34 C 0.2299(4) 0.4792(3) 0.7946(2) 0.0375(8) Uani 1 1 d . . . . .
H34 H 0.256376 0.415979 0.820373 0.045 Uiso 1 1 calc R U . . .
C35 C 0.1043(4) 0.5142(4) 0.7982(3) 0.0473(10) Uani 1 1 d . . . . .
H35 H 0.046721 0.473857 0.825952 0.057 Uiso 1 1 calc R U . . .
C36 C 0.0644(4) 0.6081(4) 0.7609(2) 0.0494(11) Uani 1 1 d . . . . .
H36 H -0.020091 0.630515 0.762174 0.059 Uiso 1 1 calc R U . . .
C37 C 0.1512(4) 0.6691(3) 0.7214(2) 0.0432(10) Uani 1 1 d . . . . .
H37 H 0.124799 0.732976 0.696738 0.052 Uiso 1 1 calc R U . . .
C38 C 0.2765(4) 0.6356(3) 0.71847(18) 0.0333(8) Uani 1 1 d . . . . .
H38 H 0.334586 0.677919 0.693699 0.040 Uiso 1 1 calc R U . . .
C39 C 0.5103(3) 0.5150(2) 0.68398(18) 0.0284(7) Uani 1 1 d . . . . .
C40 C 0.5239(3) 0.5682(3) 0.56473(19) 0.0325(7) Uani 1 1 d . . . . .
H40 H 0.483192 0.597824 0.523636 0.039 Uiso 1 1 calc R U . . .
C41 C 0.6998(3) 0.5014(2) 0.61522(18) 0.0272(7) Uani 1 1 d . . . . .
C42 C 0.6377(3) 0.4850(2) 0.68235(18) 0.0263(6) Uani 1 1 d . . . . .
C43 C 0.7029(3) 0.4429(2) 0.74213(18) 0.0279(7) Uani 1 1 d . . . . .
H43 H 0.661203 0.433019 0.787522 0.033 Uiso 1 1 calc R U . . .
C44 C 0.8253(3) 0.4164(2) 0.73500(18) 0.0266(6) Uani 1 1 d . . . . .
C45 C 0.8898(3) 0.4359(2) 0.66683(18) 0.0274(7) Uani 1 1 d . . . . .
C46 C 0.8266(3) 0.4770(2) 0.60884(18) 0.0291(7) Uani 1 1 d . . . . .
H46 H 0.869252 0.489100 0.563733 0.035 Uiso 1 1 calc R U . . .
C47 C 0.8356(3) 0.3409(3) 0.85641(19) 0.0337(8) Uani 1 1 d . . . . .
H47A H 0.763619 0.306777 0.852608 0.040 Uiso 1 1 calc R U . . .
H47B H 0.807381 0.398752 0.877151 0.040 Uiso 1 1 calc R U . . .
C48 C 0.9243(4) 0.2735(3) 0.9016(2) 0.0405(9) Uani 1 1 d . . . . .
H48A H 0.881587 0.244470 0.946857 0.049 Uiso 1 1 calc R U . . .
H48B H 0.958661 0.219595 0.878073 0.049 Uiso 1 1 calc R U . . .
C49 C 1.1143(5) 0.2594(5) 0.9472(3) 0.0715(17) Uani 1 1 d . . . . .
H49A H 1.147779 0.214228 0.916664 0.107 Uiso 1 1 calc R U . . .
H49B H 1.081485 0.221892 0.992005 0.107 Uiso 1 1 calc R U . . .
H49C H 1.179194 0.296748 0.955623 0.107 Uiso 1 1 calc R U . . .
C50 C 1.0801(3) 0.4389(3) 0.59971(19) 0.0305(7) Uani 1 1 d . . . . .
H50A H 1.068429 0.510786 0.582521 0.037 Uiso 1 1 calc R U . . .
H50B H 1.051239 0.406861 0.564622 0.037 Uiso 1 1 calc R U . . .
C51 C 1.2127(4) 0.4067(3) 0.6097(2) 0.0421(9) Uani 1 1 d . . . . .
H51A H 1.263243 0.434224 0.566933 0.051 Uiso 1 1 calc R U . . .
H51B H 1.238235 0.430912 0.649629 0.051 Uiso 1 1 calc R U . . .
C52 C 1.3551(5) 0.2705(5) 0.6269(3) 0.0702(16) Uani 1 1 d . . . . .
H52A H 1.397735 0.290023 0.580469 0.105 Uiso 1 1 calc R U . . .
H52B H 1.365566 0.198938 0.641886 0.105 Uiso 1 1 calc R U . . .
H52C H 1.389300 0.300414 0.660778 0.105 Uiso 1 1 calc R U . . .
P1 P 0.72012(10) 0.65526(8) 0.87790(5) 0.0430(2) Uani 1 1 d D U . . .
F1 F 0.8058(3) 0.7362(2) 0.83572(17) 0.0686(8) Uani 1 1 d . U . . .
F2 F 0.6378(3) 0.5735(3) 0.92064(17) 0.0754(9) Uani 1 1 d . U . . .
F3B F 0.6247(5) 0.7046(6) 0.8221(3) 0.0695(15) Uani 0.579(10) 1 d D U P A 1
F4B F 0.6742(8) 0.7312(4) 0.9276(3) 0.0732(15) Uani 0.579(10) 1 d D U P A 1
F5B F 0.8237(5) 0.6107(5) 0.9312(3) 0.0570(14) Uani 0.579(10) 1 d D U P A 1
F6B F 0.7855(8) 0.5871(5) 0.8273(3) 0.0549(14) Uani 0.579(10) 1 d D U P A 1
F3A F 0.6313(7) 0.6586(8) 0.8170(4) 0.0625(17) Uani 0.421(10) 1 d D U P A 2
F4A F 0.6157(8) 0.7266(6) 0.9080(5) 0.0689(17) Uani 0.421(10) 1 d D U P A 2
F5A F 0.8018(9) 0.6409(8) 0.9426(4) 0.0627(17) Uani 0.421(10) 1 d D U P A 2
F6A F 0.8038(10) 0.5728(7) 0.8465(5) 0.0591(18) Uani 0.421(10) 1 d D U P A 2
P2 P 0.28936(10) 0.95366(8) 0.65163(7) 0.0515(3) Uani 1 1 d . . . . .
F7 F 0.3821(3) 0.8633(3) 0.6827(2) 0.0942(12) Uani 1 1 d . U . . .
F8 F 0.2452(5) 0.8927(4) 0.6011(3) 0.1134(14) Uani 1 1 d . U . . .
F9 F 0.3907(3) 0.9943(3) 0.5937(2) 0.0987(13) Uani 1 1 d . U . . .
F10 F 0.1958(3) 1.0438(2) 0.6210(2) 0.0907(12) Uani 1 1 d . U . . .
F11 F 0.3311(5) 1.0141(4) 0.7010(3) 0.1212(14) Uani 1 1 d . U . . .
F12 F 0.1845(3) 0.9127(3) 0.7075(2) 0.0936(12) Uani 1 1 d . U . . .
O9 O 1.1727(5) 0.2692(4) 0.7736(3) 0.0509(17) Uani 0.641(11) 1 d G . P . .
H9A H 1.193269 0.275077 0.728956 0.076 Uiso 0.641(11) 1 d G U P . .
H9B H 1.120679 0.319885 0.776348 0.076 Uiso 0.641(11) 1 d G U P . .
Cl1 Cl 0.4340(6) 0.9692(4) 0.8357(3) 0.0880(14) Uani 0.3333 1 d D U P B 1
Cl2 Cl 0.3362(7) 0.9265(6) 0.9754(3) 0.118(2) Uani 0.3333 1 d D U P B 1
C53 C 0.459(2) 0.9369(17) 0.9198(5) 0.096(3) Uani 0.3333 1 d D U P B 1
H53A H 0.506849 0.985900 0.931380 0.115 Uiso 0.3333 1 calc R U P B 1
H53B H 0.509328 0.873264 0.927540 0.115 Uiso 0.3333 1 calc R U P B 1
H1 H 1.108(7) 0.201(5) 0.558(2) 0.115 Uiso 1 1 d D U . . .
H4A H 0.462(7) 0.463(4) 0.782(2) 0.115 Uiso 1 1 d D U . . .
O10 O 0.500000 1.000000 1.000000 0.100(4) Uani 0.25 2 d S U P C 2
H10A H 0.488409 1.050720 0.965981 0.150 Uiso 0.125 1 d . U P D 2
H10B H 0.443419 1.009640 1.032589 0.150 Uiso 0.125 1 d . U P E 2

loop_
_atom_site_aniso_label
_atom_site_aniso_U_11
_atom_site_aniso_U_22
_atom_site_aniso_U_33
_atom_site_aniso_U_23
_atom_site_aniso_U_13
_atom_site_aniso_U_12
Re1 0.02795(8) 0.02213(8) 0.03510(9) -0.00858(6) 0.00316(6) -0.00413(6)
O1 0.0449(16) 0.0433(15) 0.0325(14) -0.0070(11) -0.0108(12) 0.0167(12)
O2 0.092(3) 0.0435(19) 0.077(3) -0.0102(18) -0.010(2) 0.0138(19)
O3 0.0370(14) 0.0386(14) 0.0305(13) -0.0039(11) 0.0006(11) 0.0046(11)
O4 0.0457(16) 0.0433(15) 0.0334(14) -0.0057(12) 0.0081(12) -0.0010(12)
N1 0.0259(14) 0.0409(17) 0.0307(15) -0.0091(13) -0.0033(12) 0.0031(12)
N2 0.0270(15) 0.0436(18) 0.0332(16) -0.0036(13) -0.0032(12) 0.0021(13)
N3 0.0288(15) 0.0442(18) 0.0317(16) -0.0051(13) -0.0054(12) 0.0025(13)
C1 0.143(7) 0.043(3) 0.059(3) -0.017(2) 0.028(4) -0.059(4)
C2 0.115(5) 0.0169(19) 0.093(4) -0.013(2) -0.044(4) 0.005(2)
C3 0.054(3) 0.043(3) 0.110(5) -0.050(3) 0.009(3) 0.002(2)
C4 0.099(4) 0.046(3) 0.043(2) -0.028(2) 0.011(3) -0.022(3)
C5 0.080(4) 0.050(3) 0.088(4) -0.034(3) -0.042(3) -0.006(3)
C6 0.049(3) 0.069(4) 0.131(6) -0.065(4) 0.023(3) -0.036(3)
C7 0.0279(16) 0.0260(16) 0.0333(18) -0.0127(14) -0.0007(13) -0.0024(13)
C8 0.0287(17) 0.0298(17) 0.0351(18) -0.0101(14) -0.0049(14) -0.0024(13)
C9 0.0249(16) 0.0313(18) 0.049(2) -0.0127(16) -0.0010(15) -0.0052(14)
C10 0.0308(18) 0.0275(17) 0.048(2) -0.0095(15) 0.0064(16) -0.0116(14)
C11 0.0387(19) 0.0203(15) 0.0356(19) -0.0027(13) 0.0010(15) -0.0051(13)
C12 0.0307(17) 0.0199(15) 0.0391(19) -0.0088(13) -0.0001(14) 0.0027(13)
C13 0.0284(17) 0.0268(16) 0.0323(17) -0.0101(13) -0.0040(14) 0.0003(13)
C14 0.0287(18) 0.056(2) 0.0323(19) -0.0019(17) -0.0062(15) 0.0040(17)
C15 0.0305(17) 0.0230(15) 0.0301(17) -0.0069(13) -0.0044(13) -0.0016(13)
C16 0.0285(16) 0.0224(15) 0.0322(17) -0.0093(13) -0.0023(13) 0.0010(12)
C17 0.0296(17) 0.0273(16) 0.0360(19) -0.0099(14) -0.0074(14) 0.0069(13)
C18 0.0362(19) 0.0248(16) 0.0325(18) -0.0063(14) -0.0059(14) 0.0039(14)
C19 0.0356(18) 0.0222(15) 0.0298(17) -0.0059(13) -0.0009(14) 0.0002(13)
C20 0.0266(16) 0.0275(16) 0.0347(18) -0.0079(14) -0.0005(14) -0.0007(13)
C21 0.049(2) 0.050(2) 0.047(2) -0.017(2) -0.0158(19) 0.020(2)
C22 0.074(3) 0.049(3) 0.056(3) -0.015(2) -0.025(3) 0.022(2)
C23 0.096(5) 0.061(4) 0.079(4) 0.002(3) 0.000(4) 0.004(3)
C24 0.0349(19) 0.040(2) 0.039(2) -0.0063(16) 0.0018(16) -0.0034(16)
C25 0.042(2) 0.046(2) 0.040(2) -0.0018(18) 0.0071(17) -0.0062(18)
C26 0.076(4) 0.070(3) 0.034(2) -0.011(2) 0.007(2) 0.001(3)
Re2 0.02430(8) 0.02957(8) 0.02725(8) -0.00449(6) -0.00028(6) 0.00192(6)
O5 0.0286(12) 0.0381(13) 0.0269(12) -0.0010(10) -0.0030(10) -0.0009(10)
O6 0.0443(17) 0.0606(19) 0.0460(17) -0.0072(14) -0.0147(13) -0.0015(14)
O7 0.0260(12) 0.0379(13) 0.0311(13) -0.0061(10) 0.0009(10) -0.0017(10)
O8 0.0315(14) 0.0603(19) 0.0464(16) -0.0161(14) -0.0057(12) 0.0058(13)
N4 0.0284(15) 0.0346(16) 0.0281(15) -0.0035(12) 0.0017(12) 0.0045(12)
N5 0.0302(15) 0.0378(16) 0.0276(15) -0.0076(12) -0.0036(12) 0.0018(12)
N6 0.0370(16) 0.0356(16) 0.0264(14) -0.0070(12) -0.0017(12) 0.0002(13)
C27 0.049(3) 0.090(4) 0.062(3) -0.048(3) -0.026(2) 0.013(3)
C28 0.106(5) 0.055(3) 0.0204(19) -0.0050(18) -0.023(2) 0.020(3)
C29 0.065(3) 0.077(3) 0.034(2) -0.020(2) 0.022(2) -0.013(3)
C30 0.050(3) 0.073(3) 0.053(3) -0.035(3) -0.001(2) 0.027(2)
C31 0.106(5) 0.031(2) 0.046(3) -0.0129(19) -0.006(3) 0.002(2)
C32 0.072(4) 0.068(3) 0.070(3) -0.039(3) 0.008(3) -0.032(3)
C33 0.0268(16) 0.0324(17) 0.0286(17) -0.0085(14) 0.0006(13) -0.0012(13)
C34 0.039(2) 0.0346(19) 0.040(2) -0.0100(16) 0.0023(16) -0.0093(16)
C35 0.034(2) 0.059(3) 0.055(3) -0.023(2) 0.0031(18) -0.0160(19)
C36 0.0259(19) 0.081(3) 0.045(2) -0.023(2) -0.0126(17) 0.0039(19)
C37 0.042(2) 0.057(3) 0.0266(18) -0.0067(17) -0.0116(16) 0.0154(19)
C38 0.0377(19) 0.0370(19) 0.0219(16) -0.0043(14) 0.0007(14) 0.0036(15)
C39 0.0306(17) 0.0248(16) 0.0296(17) -0.0070(13) 0.0008(13) -0.0016(13)
C40 0.0337(18) 0.0366(19) 0.0270(17) -0.0084(14) -0.0034(14) 0.0016(15)
C41 0.0318(17) 0.0225(15) 0.0274(16) -0.0061(13) -0.0024(13) -0.0015(13)
C42 0.0310(17) 0.0193(14) 0.0287(16) -0.0060(12) -0.0018(13) -0.0012(12)
C43 0.0298(17) 0.0270(16) 0.0257(16) -0.0049(13) 0.0017(13) -0.0023(13)
C44 0.0292(16) 0.0232(15) 0.0277(16) -0.0051(12) -0.0036(13) -0.0023(12)
C45 0.0260(16) 0.0241(15) 0.0323(17) -0.0080(13) 0.0011(13) -0.0013(12)
C46 0.0337(18) 0.0250(16) 0.0279(16) -0.0065(13) 0.0034(14) -0.0024(13)
C47 0.0342(18) 0.0370(19) 0.0272(17) -0.0016(14) -0.0017(14) -0.0028(15)
C48 0.043(2) 0.041(2) 0.034(2) -0.0017(16) -0.0061(17) -0.0008(17)
C49 0.043(3) 0.116(5) 0.052(3) -0.019(3) -0.018(2) 0.024(3)
C50 0.0277(17) 0.0341(18) 0.0303(17) -0.0086(14) 0.0056(13) -0.0077(14)
C51 0.0298(19) 0.061(3) 0.040(2) -0.0195(19) 0.0039(16) -0.0093(17)
C52 0.042(3) 0.103(5) 0.074(4) -0.040(3) -0.021(2) 0.016(3)
P1 0.0433(5) 0.0473(6) 0.0318(5) 0.0005(4) 0.0048(4) 0.0010(4)
F1 0.0797(18) 0.0508(15) 0.0675(17) -0.0017(13) 0.0157(15) -0.0108(13)
F2 0.0514(15) 0.0893(19) 0.0700(17) 0.0249(15) -0.0054(13) -0.0200(14)
F3B 0.054(2) 0.072(3) 0.063(2) 0.024(2) -0.007(2) 0.008(2)
F4B 0.075(3) 0.081(3) 0.055(3) -0.014(2) 0.013(2) 0.014(3)
F5B 0.062(3) 0.063(3) 0.047(2) -0.011(2) -0.011(2) -0.006(2)
F6B 0.072(3) 0.049(2) 0.044(2) -0.009(2) -0.009(2) -0.003(2)
F3A 0.058(3) 0.069(3) 0.050(3) 0.005(3) 0.000(2) 0.003(3)
F4A 0.063(3) 0.076(3) 0.064(3) -0.019(3) 0.005(3) 0.008(3)
F5A 0.070(3) 0.073(3) 0.049(3) -0.016(3) -0.009(3) -0.015(3)
F6A 0.058(3) 0.054(3) 0.062(3) -0.009(3) -0.003(3) -0.002(3)
P2 0.0353(5) 0.0393(6) 0.0630(7) 0.0136(5) 0.0108(5) 0.0102(4)
F7 0.0633(18) 0.0707(19) 0.110(3) 0.0359(18) 0.0199(18) 0.0296(16)
F8 0.113(3) 0.101(3) 0.122(3) -0.020(2) -0.003(3) -0.004(2)
F9 0.0518(17) 0.087(2) 0.116(3) 0.044(2) 0.0276(18) 0.0186(16)
F10 0.0513(16) 0.0685(19) 0.114(3) 0.0385(18) 0.0207(17) 0.0236(14)
F11 0.122(3) 0.103(3) 0.135(3) -0.019(3) -0.020(3) 0.002(3)
F12 0.0671(19) 0.074(2) 0.103(2) 0.0324(18) 0.0353(18) 0.0162(16)
O9 0.060(3) 0.045(3) 0.045(3) -0.009(2) 0.005(2) -0.003(2)
Cl1 0.120(4) 0.060(2) 0.082(3) -0.003(2) -0.006(3) -0.023(2)
Cl2 0.126(4) 0.137(4) 0.079(3) -0.029(3) -0.016(3) 0.060(4)
C53 0.115(6) 0.088(6) 0.082(6) -0.020(5) -0.022(6) 0.018(6)
O10 0.117(7) 0.091(7) 0.087(6) -0.018(6) -0.021(6) 0.024(6)

loop_
_atom_type_symbol
_atom_type_description
_atom_type_scat_dispersion_real
_atom_type_scat_dispersion_imag
_atom_type_scat_source
C C 0.0181 0.0091 'International Tables Vol C Tables 4.2.6.8 and 6.1.1.4'
H H 0.0000 0.0000 'International Tables Vol C Tables 4.2.6.8 and 6.1.1.4'
Cl Cl 0.3639 0.7018 'International Tables Vol C Tables 4.2.6.8 and 6.1.1.4'
F F 0.0727 0.0534 'International Tables Vol C Tables 4.2.6.8 and 6.1.1.4'
N N 0.0311 0.0180 'International Tables Vol C Tables 4.2.6.8 and 6.1.1.4'
O O 0.0492 0.0322 'International Tables Vol C Tables 4.2.6.8 and 6.1.1.4'
P P 0.2955 0.4335 'International Tables Vol C Tables 4.2.6.8 and 6.1.1.4'
Re Re -5.2083 5.8923 'International Tables Vol C Tables 4.2.6.8 and 6.1.1.4'

loop_
_exptl_crystal_face_index_h
_exptl_crystal_face_index_k
_exptl_crystal_face_index_l
_exptl_crystal_face_perp_dist
0 0 1 0.0022
0 0 -1 0.0122
0 5 2 0.0493
5 2 2 0.0406
-6 -5 -3 0.0417
0 -5 -2 0.0485

loop_
_geom_angle_atom_site_label_1
_geom_angle_atom_site_label_2
_geom_angle_atom_site_label_3
_geom_angle
_geom_angle_site_symmetry_1
_geom_angle_site_symmetry_3
_geom_angle_publ_flag
C1 Re1 C3 66.1(2) . . ?
C1 Re1 C4 77.7(2) . . ?
C1 Re1 C5 66.1(2) . . ?
C1 Re1 C6 36.6(3) . . ?
C1 Re1 C7 105.90(18) . . ?
C1 Re1 C8 105.38(19) . . ?
C1 Re1 C9 127.5(2) . . ?
C1 Re1 C10 161.3(3) . . ?
C1 Re1 C11 161.4(3) . . ?
C1 Re1 C12 127.2(2) . . ?
C2 Re1 C1 37.2(3) . . ?
C2 Re1 C3 36.4(2) . . ?
C2 Re1 C4 65.6(2) . . ?
C2 Re1 C5 77.8(2) . . ?
C2 Re1 C6 66.2(3) . . ?
C2 Re1 C7 127.6(2) . . ?
C2 Re1 C8 104.78(18) . . ?
C2 Re1 C9 104.41(19) . . ?
C2 Re1 C10 126.2(2) . . ?
C2 Re1 C11 160.5(2) . . ?
C2 Re1 C12 161.5(2) . . ?
C3 Re1 C4 36.3(2) . . ?
C3 Re1 C5 65.2(2) . . ?
C3 Re1 C6 77.4(2) . . ?
C3 Re1 C7 161.1(2) . . ?
C3 Re1 C8 126.6(2) . . ?
C3 Re1 C9 104.23(17) . . ?
C3 Re1 C10 104.32(18) . . ?
C3 Re1 C11 126.9(2) . . ?
C3 Re1 C12 161.5(2) . . ?
C4 Re1 C5 35.9(2) . . ?
C4 Re1 C6 65.4(2) . . ?
C4 Re1 C7 162.16(19) . . ?
C4 Re1 C8 160.32(19) . . ?
C4 Re1 C9 125.98(19) . . ?
C4 Re1 C10 104.37(17) . . ?
C4 Re1 C11 105.29(17) . . ?
C4 Re1 C12 127.97(18) . . ?
C5 Re1 C7 129.00(19) . . ?
C5 Re1 C8 162.8(2) . . ?
C5 Re1 C9 159.5(2) . . ?
C5 Re1 C10 126.1(2) . . ?
C5 Re1 C11 105.29(18) . . ?
C5 Re1 C12 106.32(18) . . ?
C6 Re1 C5 36.8(2) . . ?
C6 Re1 C7 106.80(17) . . ?
C6 Re1 C8 128.3(2) . . ?
C6 Re1 C9 162.3(2) . . ?
C6 Re1 C10 160.7(3) . . ?
C6 Re1 C11 127.4(2) . . ?
C6 Re1 C12 105.91(19) . . ?
C8 Re1 C7 36.57(12) . . ?
C8 Re1 C10 66.44(14) . . ?
C8 Re1 C12 66.00(13) . . ?
C9 Re1 C7 66.09(13) . . ?
C9 Re1 C8 37.11(13) . . ?
C9 Re1 C10 36.66(15) . . ?
C9 Re1 C12 78.24(13) . . ?
C10 Re1 C7 77.92(13) . . ?
C10 Re1 C12 66.47(13) . . ?
C11 Re1 C7 65.72(13) . . ?
C11 Re1 C8 78.10(14) . . ?
C11 Re1 C9 65.99(14) . . ?
C11 Re1 C10 36.73(14) . . ?
C11 Re1 C12 36.96(13) . . ?
C12 Re1 C7 36.27(13) . . ?
C18 O1 C21 117.4(3) . . ?
C22 O2 C23 115.7(4) . . ?
C19 O3 C24 117.0(3) . . ?
C26 O4 C25 112.7(3) . . ?
C7 N1 H1 115(6) . . ?
C13 N1 C7 130.2(3) . . ?
C13 N1 H1 115(6) . . ?
C13 N2 C14 117.1(3) . . ?
C14 N3 C15 115.0(3) . . ?
Re1 C1 H1A 128.5 . . ?
C2 C1 Re1 71.1(3) . . ?
C2 C1 H1A 120.4 . . ?
C6 C1 Re1 72.2(3) . . ?
C6 C1 H1A 120.4 . . ?
C6 C1 C2 119.2(5) . . ?
Re1 C2 H2 128.0 . . ?
C1 C2 Re1 71.7(3) . . ?
C1 C2 H2 120.0 . . ?
C3 C2 Re1 72.4(3) . . ?
C3 C2 C1 119.9(5) . . ?
C3 C2 H2 120.0 . . ?
Re1 C3 H3 129.5 . . ?
C2 C3 Re1 71.1(3) . . ?
C2 C3 H3 119.9 . . ?
C4 C3 Re1 71.9(3) . . ?
C4 C3 C2 120.2(5) . . ?
C4 C3 H3 119.9 . . ?
Re1 C4 H4 128.7 . . ?
C3 C4 Re1 71.9(3) . . ?
C3 C4 H4 119.6 . . ?
C5 C4 Re1 72.2(3) . . ?
C5 C4 C3 120.8(5) . . ?
C5 C4 H4 119.6 . . ?
Re1 C5 H5 128.8 . . ?
C4 C5 Re1 71.9(3) . . ?
C4 C5 H5 120.0 . . ?
C4 C5 C6 120.0(5) . . ?
C6 C5 Re1 71.7(3) . . ?
C6 C5 H5 120.0 . . ?
Re1 C6 H6 129.5 . . ?
C1 C6 Re1 71.2(3) . . ?
C1 C6 C5 119.8(5) . . ?
C1 C6 H6 120.1 . . ?
C5 C6 Re1 71.6(3) . . ?
C5 C6 H6 120.1 . . ?
N1 C7 Re1 131.8(2) . . ?
N1 C7 C8 116.2(3) . . ?
N1 C7 C12 125.4(3) . . ?
C8 C7 Re1 69.20(19) . . ?
C12 C7 Re1 69.67(19) . . ?
C12 C7 C8 118.4(3) . . ?
Re1 C8 H8 126.7 . . ?
C7 C8 Re1 74.2(2) . . ?
C7 C8 H8 119.7 . . ?
C9 C8 Re1 71.3(2) . . ?
C9 C8 C7 120.6(3) . . ?
C9 C8 H8 119.7 . . ?
Re1 C9 H9 129.0 . . ?
C8 C9 Re1 71.6(2) . . ?
C8 C9 H9 119.9 . . ?
C10 C9 Re1 71.9(2) . . ?
C10 C9 C8 120.2(3) . . ?
C10 C9 H9 119.9 . . ?
Re1 C10 H10 129.4 . . ?
C9 C10 Re1 71.5(2) . . ?
C9 C10 H10 120.3 . . ?
C9 C10 C11 119.4(3) . . ?
C11 C10 Re1 71.20(19) . . ?
C11 C10 H10 120.3 . . ?
Re1 C11 H11 128.4 . . ?
C10 C11 Re1 72.1(2) . . ?
C10 C11 H11 119.6 . . ?
C10 C11 C12 120.9(3) . . ?
C12 C11 Re1 72.22(19) . . ?
C12 C11 H11 119.6 . . ?
Re1 C12 H12 127.3 . . ?
C7 C12 Re1 74.06(19) . . ?
C7 C12 C11 120.3(3) . . ?
C7 C12 H12 119.8 . . ?
C11 C12 Re1 70.82(19) . . ?
C11 C12 H12 119.8 . . ?
N1 C13 C16 119.1(3) . . ?
N2 C13 N1 119.4(3) . . ?
N2 C13 C16 121.5(3) . . ?
N2 C14 H14 115.9 . . ?
N3 C14 N2 128.1(4) . . ?
N3 C14 H14 115.9 . . ?
N3 C15 C16 122.8(3) . . ?
N3 C15 C20 117.5(3) . . ?
C16 C15 C20 119.7(3) . . ?
C15 C16 C13 115.4(3) . . ?
C15 C16 C17 119.0(3) . . ?
C17 C16 C13 125.6(3) . . ?
C16 C17 H17 119.8 . . ?
C18 C17 C16 120.4(3) . . ?
C18 C17 H17 119.8 . . ?
O1 C18 C17 125.4(3) . . ?
O1 C18 C19 114.3(3) . . ?
C17 C18 C19 120.2(3) . . ?
O3 C19 C18 115.2(3) . . ?
C20 C19 O3 125.0(3) . . ?
C20 C19 C18 119.8(3) . . ?
C15 C20 H20 119.7 . . ?
C19 C20 C15 120.7(3) . . ?
C19 C20 H20 119.7 . . ?
O1 C21 H21A 110.0 . . ?
O1 C21 H21B 110.0 . . ?
O1 C21 C22 108.5(4) . . ?
H21A C21 H21B 108.4 . . ?
C22 C21 H21A 110.0 . . ?
C22 C21 H21B 110.0 . . ?
O2 C22 C21 113.2(4) . . ?
O2 C22 H22A 108.9 . . ?
O2 C22 H22B 108.9 . . ?
C21 C22 H22A 108.9 . . ?
C21 C22 H22B 108.9 . . ?
H22A C22 H22B 107.8 . . ?
O2 C23 H23A 109.5 . . ?
O2 C23 H23B 109.5 . . ?
O2 C23 H23C 109.5 . . ?
H23A C23 H23B 109.5 . . ?
H23A C23 H23C 109.5 . . ?
H23B C23 H23C 109.5 . . ?
O3 C24 H24A 109.9 . . ?
O3 C24 H24B 109.9 . . ?
O3 C24 C25 108.9(3) . . ?
H24A C24 H24B 108.3 . . ?
C25 C24 H24A 109.9 . . ?
C25 C24 H24B 109.9 . . ?
O4 C25 C24 108.5(3) . . ?
O4 C25 H25A 110.0 . . ?
O4 C25 H25B 110.0 . . ?
C24 C25 H25A 110.0 . . ?
C24 C25 H25B 110.0 . . ?
H25A C25 H25B 108.4 . . ?
O4 C26 H26A 109.5 . . ?
O4 C26 H26B 109.5 . . ?
O4 C26 H26C 109.5 . . ?
H26A C26 H26B 109.5 . . ?
H26A C26 H26C 109.5 . . ?
H26B C26 H26C 109.5 . . ?
C27 Re2 C28 35.9(2) . . ?
C27 Re2 C29 65.9(2) . . ?
C27 Re2 C32 36.8(2) . . ?
C27 Re2 C33 104.48(16) . . ?
C27 Re2 C34 113.05(18) . . ?
C27 Re2 C35 140.5(2) . . ?
C27 Re2 C36 175.7(2) . . ?
C27 Re2 C37 147.4(2) . . ?
C27 Re2 C38 117.46(19) . . ?
C28 Re2 C29 37.2(2) . . ?
C28 Re2 C33 119.21(16) . . ?
C28 Re2 C34 104.41(17) . . ?
C28 Re2 C36 139.8(2) . . ?
C28 Re2 C37 174.62(19) . . ?
C28 Re2 C38 148.49(19) . . ?
C29 Re2 C33 149.76(18) . . ?
C29 Re2 C34 118.35(18) . . ?
C29 Re2 C36 110.33(19) . . ?
C29 Re2 C37 137.45(19) . . ?
C29 Re2 C38 173.30(18) . . ?
C30 Re2 C27 78.17(19) . . ?
C30 Re2 C28 66.24(19) . . ?
C30 Re2 C29 36.5(2) . . ?
C30 Re2 C32 66.3(2) . . ?
C30 Re2 C33 173.76(17) . . ?
C30 Re2 C34 147.84(19) . . ?
C30 Re2 C35 115.72(19) . . ?
C30 Re2 C36 100.14(18) . . ?
C30 Re2 C37 108.98(17) . . ?
C30 Re2 C38 137.13(18) . . ?
C31 Re2 C27 65.8(2) . . ?
C31 Re2 C28 77.40(19) . . ?
C31 Re2 C29 65.7(2) . . ?
C31 Re2 C30 36.9(2) . . ?
C31 Re2 C32 36.5(2) . . ?
C31 Re2 C33 138.92(18) . . ?
C31 Re2 C34 175.30(19) . . ?
C31 Re2 C35 146.4(2) . . ?
C31 Re2 C36 115.2(2) . . ?
C31 Re2 C37 100.27(18) . . ?
C31 Re2 C38 109.77(17) . . ?
C32 Re2 C28 65.4(2) . . ?
C32 Re2 C29 77.9(2) . . ?
C32 Re2 C33 112.40(17) . . ?
C32 Re2 C34 140.2(2) . . ?
C32 Re2 C36 146.1(2) . . ?
C32 Re2 C37 115.5(2) . . ?
C32 Re2 C38 101.47(18) . . ?
C34 Re2 C33 36.42(13) . . ?
C34 Re2 C36 66.31(17) . . ?
C35 Re2 C28 112.9(2) . . ?
C35 Re2 C29 102.38(19) . . ?
C35 Re2 C32 177.0(2) . . ?
C35 Re2 C33 65.89(14) . . ?
C35 Re2 C34 37.03(15) . . ?
C35 Re2 C36 36.72(18) . . ?
C35 Re2 C37 66.37(18) . . ?
C35 Re2 C38 78.64(16) . . ?
C36 Re2 C33 77.61(15) . . ?
C37 Re2 C33 65.72(14) . . ?
C37 Re2 C34 78.29(16) . . ?
C37 Re2 C36 36.90(17) . . ?
C38 Re2 C33 36.63(13) . . ?
C38 Re2 C34 66.40(14) . . ?
C38 Re2 C36 66.50(15) . . ?
C38 Re2 C37 36.85(14) . . ?
C44 O5 C47 116.9(3) . . ?
C48 O6 C49 110.8(4) . . ?
C45 O7 C50 116.1(3) . . ?
C52 O8 C51 109.9(4) . . ?
C33 N4 H4A 114(6) . . ?
C39 N4 C33 122.7(3) . . ?
C39 N4 H4A 122(6) . . ?
C39 N5 C40 116.4(3) . . ?
C40 N6 C41 115.7(3) . . ?
Re2 C27 H27 128.4 . . ?
C28 C27 Re2 72.3(3) . . ?
C28 C27 H27 119.8 . . ?
C28 C27 C32 120.4(5) . . ?
C32 C27 Re2 71.8(3) . . ?
C32 C27 H27 119.8 . . ?
Re2 C28 H28 129.3 . . ?
C27 C28 Re2 71.9(3) . . ?
C27 C28 H28 119.8 . . ?
C27 C28 C29 120.4(5) . . ?
C29 C28 Re2 71.5(2) . . ?
C29 C28 H28 119.8 . . ?
Re2 C29 H29 129.3 . . ?
C28 C29 Re2 71.4(2) . . ?
C28 C29 H29 120.2 . . ?
C30 C29 Re2 71.4(3) . . ?
C30 C29 C28 119.5(5) . . ?
C30 C29 H29 120.2 . . ?
Re2 C30 H30 128.3 . . ?
C29 C30 Re2 72.1(2) . . ?
C29 C30 H30 120.4 . . ?
C29 C30 C31 119.2(5) . . ?
C31 C30 Re2 71.3(3) . . ?
C31 C30 H30 120.4 . . ?
Re2 C31 H31 128.8 . . ?
C30 C31 Re2 71.8(3) . . ?
C30 C31 H31 119.4 . . ?
C32 C31 Re2 72.3(3) . . ?
C32 C31 C30 121.1(5) . . ?
C32 C31 H31 119.4 . . ?
Re2 C32 H32 129.3 . . ?
C27 C32 Re2 71.4(3) . . ?
C27 C32 H32 120.4 . . ?
C31 C32 Re2 71.2(3) . . ?
C31 C32 C27 119.3(5) . . ?
C31 C32 H32 120.4 . . ?
N4 C33 Re2 130.7(2) . . ?
N4 C33 C34 120.2(3) . . ?
N4 C33 C38 120.4(3) . . ?
C34 C33 Re2 70.1(2) . . ?
C34 C33 C38 119.4(3) . . ?
C38 C33 Re2 69.5(2) . . ?
Re2 C34 H34 127.7 . . ?
C33 C34 Re2 73.5(2) . . ?
C33 C34 H34 120.0 . . ?
C33 C34 C35 119.9(4) . . ?
C35 C34 Re2 70.8(2) . . ?
C35 C34 H34 120.0 . . ?
Re2 C35 H35 127.9 . . ?
C34 C35 Re2 72.2(2) . . ?
C34 C35 H35 119.8 . . ?
C36 C35 Re2 72.4(2) . . ?
C36 C35 C34 120.5(4) . . ?
C36 C35 H35 119.8 . . ?
Re2 C36 H36 130.2 . . ?
C35 C36 Re2 70.9(2) . . ?
C35 C36 H36 120.3 . . ?
C35 C36 C37 119.5(4) . . ?
C37 C36 Re2 71.1(2) . . ?
C37 C36 H36 120.3 . . ?
Re2 C37 H37 129.0 . . ?
C36 C37 Re2 72.0(2) . . ?
C36 C37 H37 119.8 . . ?
C38 C37 Re2 71.5(2) . . ?
C38 C37 C36 120.4(4) . . ?
C38 C37 H37 119.8 . . ?
Re2 C38 H38 126.5 . . ?
C33 C38 Re2 73.8(2) . . ?
C33 C38 H38 120.0 . . ?
C37 C38 Re2 71.6(2) . . ?
C37 C38 C33 120.0(4) . . ?
C37 C38 H38 120.0 . . ?
N4 C39 C42 120.4(3) . . ?
N5 C39 N4 117.1(3) . . ?
N5 C39 C42 122.5(3) . . ?
N5 C40 H40 116.2 . . ?
N6 C40 N5 127.6(3) . . ?
N6 C40 H40 116.2 . . ?
N6 C41 C42 122.5(3) . . ?
N6 C41 C46 118.3(3) . . ?
C46 C41 C42 119.2(3) . . ?
C41 C42 C39 115.3(3) . . ?
C41 C42 C43 119.9(3) . . ?
C43 C42 C39 124.9(3) . . ?
C42 C43 H43 119.8 . . ?
C44 C43 C42 120.4(3) . . ?
C44 C43 H43 119.8 . . ?
O5 C44 C45 114.3(3) . . ?
C43 C44 O5 125.8(3) . . ?
C43 C44 C45 119.9(3) . . ?
O7 C45 C44 115.1(3) . . ?
O7 C45 C46 125.2(3) . . ?
C46 C45 C44 119.7(3) . . ?
C41 C46 H46 119.5 . . ?
C45 C46 C41 120.9(3) . . ?
C45 C46 H46 119.5 . . ?
O5 C47 H47A 110.1 . . ?
O5 C47 H47B 110.1 . . ?
O5 C47 C48 107.9(3) . . ?
H47A C47 H47B 108.4 . . ?
C48 C47 H47A 110.1 . . ?
C48 C47 H47B 110.1 . . ?
O6 C48 C47 110.1(3) . . ?
O6 C48 H48A 109.6 . . ?
O6 C48 H48B 109.6 . . ?
C47 C48 H48A 109.6 . . ?
C47 C48 H48B 109.6 . . ?
H48A C48 H48B 108.1 . . ?
O6 C49 H49A 109.5 . . ?
O6 C49 H49B 109.5 . . ?
O6 C49 H49C 109.5 . . ?
H49A C49 H49B 109.5 . . ?
H49A C49 H49C 109.5 . . ?
H49B C49 H49C 109.5 . . ?
O7 C50 H50A 110.1 . . ?
O7 C50 H50B 110.1 . . ?
O7 C50 C51 108.2(3) . . ?
H50A C50 H50B 108.4 . . ?
C51 C50 H50A 110.1 . . ?
C51 C50 H50B 110.1 . . ?
O8 C51 C50 108.8(3) . . ?
O8 C51 H51A 109.9 . . ?
O8 C51 H51B 109.9 . . ?
C50 C51 H51A 109.9 . . ?
C50 C51 H51B 109.9 . . ?
H51A C51 H51B 108.3 . . ?
O8 C52 H52A 109.5 . . ?
O8 C52 H52B 109.5 . . ?
O8 C52 H52C 109.5 . . ?
H52A C52 H52B 109.5 . . ?
H52A C52 H52C 109.5 . . ?
H52B C52 H52C 109.5 . . ?
F1 P1 F4B 86.6(3) . . ?
F1 P1 F5B 90.8(3) . . ?
F1 P1 F3A 97.7(4) . . ?
F2 P1 F1 178.64(19) . . ?
F2 P1 F4B 93.7(3) . . ?
F2 P1 F5B 87.8(3) . . ?
F2 P1 F6B 93.8(4) . . ?
F2 P1 F3A 83.4(4) . . ?
F2 P1 F4A 82.5(4) . . ?
F2 P1 F5A 90.3(4) . . ?
F2 P1 F6A 89.0(5) . . ?
F3B P1 F1 85.0(3) . . ?
F3B P1 F2 96.4(3) . . ?
F3B P1 F4B 92.3(4) . . ?
F3B P1 F5B 175.8(4) . . ?
F3B P1 F6B 91.7(4) . . ?
F4B P1 F5B 87.7(3) . . ?
F6B P1 F1 85.8(3) . . ?
F6B P1 F4B 171.0(5) . . ?
F6B P1 F5B 87.7(3) . . ?
F4A P1 F1 98.4(4) . . ?
F4A P1 F3A 85.9(5) . . ?
F5A P1 F1 88.5(4) . . ?
F5A P1 F3A 173.6(5) . . ?
F5A P1 F4A 94.8(5) . . ?
F5A P1 F6A 91.8(5) . . ?
F6A P1 F1 90.3(5) . . ?
F6A P1 F3A 86.7(5) . . ?
F6A P1 F4A 169.3(6) . . ?
F7 P2 F10 179.6(2) . . ?
F8 P2 F7 90.2(3) . . ?
F8 P2 F10 89.8(3) . . ?
F8 P2 F12 87.7(3) . . ?
F9 P2 F7 90.49(18) . . ?
F9 P2 F8 90.5(3) . . ?
F9 P2 F10 89.95(17) . . ?
F9 P2 F12 177.9(3) . . ?
F11 P2 F7 90.4(3) . . ?
F11 P2 F8 179.3(3) . . ?
F11 P2 F9 89.8(3) . . ?
F11 P2 F10 89.6(3) . . ?
F11 P2 F12 92.0(3) . . ?
F12 P2 F7 90.61(18) . . ?
F12 P2 F10 88.95(17) . . ?
H9A O9 H9B 104.5 . . ?
Cl1 C53 Cl2 116.4(15) . . ?
Cl1 C53 H53A 108.2 . . ?
Cl1 C53 H53B 108.2 . . ?
Cl2 C53 H53A 108.2 . . ?
Cl2 C53 H53B 108.2 . . ?
H53A C53 H53B 107.3 . . ?
H10A O10 H10B 104.504(3) . . ?
H10A O10 H10B 104.505(6) 2_677 2_677 ?
H10A O10 H10B 75.496(5) . 2_677 ?
H10B O10 H10B 180.0 . 2_677 ?

loop_
_geom_bond_atom_site_label_1
_geom_bond_atom_site_label_2
_geom_bond_distance
_geom_bond_site_symmetry_2
_geom_bond_publ_flag
Re1 C1 2.214(4) . ?
Re1 C2 2.206(4) . ?
Re1 C3 2.222(4) . ?
Re1 C4 2.222(4) . ?
Re1 C5 2.226(4) . ?
Re1 C6 2.227(4) . ?
Re1 C7 2.305(3) . ?
Re1 C8 2.239(3) . ?
Re1 C9 2.235(4) . ?
Re1 C10 2.241(3) . ?
Re1 C11 2.229(3) . ?
Re1 C12 2.248(3) . ?
O1 C18 1.362(4) . ?
O1 C21 1.428(5) . ?
O2 C22 1.410(7) . ?
O2 C23 1.430(8) . ?
O3 C19 1.369(4) . ?
O3 C24 1.433(5) . ?
O4 C25 1.423(5) . ?
O4 C26 1.420(5) . ?
N1 C7 1.396(5) . ?
N1 C13 1.375(5) . ?
N1 H1 0.817(10) . ?
N2 C13 1.317(5) . ?
N2 C14 1.353(5) . ?
N3 C14 1.310(5) . ?
N3 C15 1.367(5) . ?
C1 H1A 0.9500 . ?
C1 C2 1.410(10) . ?
C1 C6 1.396(10) . ?
C2 H2 0.9500 . ?
C2 C3 1.385(9) . ?
C3 H3 0.9500 . ?
C3 C4 1.383(8) . ?
C4 H4 0.9500 . ?
C4 C5 1.371(8) . ?
C5 H5 0.9500 . ?
C5 C6 1.404(9) . ?
C6 H6 0.9500 . ?
C7 C8 1.427(5) . ?
C7 C12 1.418(5) . ?
C8 H8 0.9500 . ?
C8 C9 1.424(5) . ?
C9 H9 0.9500 . ?
C9 C10 1.408(6) . ?
C10 H10 0.9500 . ?
C10 C11 1.408(5) . ?
C11 H11 0.9500 . ?
C11 C12 1.419(5) . ?
C12 H12 0.9500 . ?
C13 C16 1.433(5) . ?
C14 H14 0.9500 . ?
C15 C16 1.406(5) . ?
C15 C20 1.414(5) . ?
C16 C17 1.421(5) . ?
C17 H17 0.9500 . ?
C17 C18 1.371(5) . ?
C18 C19 1.426(5) . ?
C19 C20 1.366(5) . ?
C20 H20 0.9500 . ?
C21 H21A 0.9900 . ?
C21 H21B 0.9900 . ?
C21 C22 1.513(7) . ?
C22 H22A 0.9900 . ?
C22 H22B 0.9900 . ?
C23 H23A 0.9800 . ?
C23 H23B 0.9800 . ?
C23 H23C 0.9800 . ?
C24 H24A 0.9900 . ?
C24 H24B 0.9900 . ?
C24 C25 1.506(6) . ?
C25 H25A 0.9900 . ?
C25 H25B 0.9900 . ?
C26 H26A 0.9800 . ?
C26 H26B 0.9800 . ?
C26 H26C 0.9800 . ?
Re2 C27 2.222(4) . ?
Re2 C28 2.228(4) . ?
Re2 C29 2.229(4) . ?
Re2 C30 2.220(4) . ?
Re2 C31 2.214(4) . ?
Re2 C32 2.227(5) . ?
Re2 C33 2.286(3) . ?
Re2 C34 2.242(4) . ?
Re2 C35 2.224(4) . ?
Re2 C36 2.243(4) . ?
Re2 C37 2.231(4) . ?
Re2 C38 2.230(3) . ?
O5 C44 1.364(4) . ?
O5 C47 1.439(4) . ?
O6 C48 1.405(5) . ?
O6 C49 1.424(6) . ?
O7 C45 1.357(4) . ?
O7 C50 1.435(4) . ?
O8 C51 1.427(6) . ?
O8 C52 1.407(5) . ?
N4 C33 1.405(4) . ?
N4 C39 1.385(5) . ?
N4 H4A 0.819(10) . ?
N5 C39 1.331(5) . ?
N5 C40 1.357(5) . ?
N6 C40 1.314(5) . ?
N6 C41 1.374(5) . ?
C27 H27 0.9500 . ?
C27 C28 1.370(8) . ?
C27 C32 1.404(9) . ?
C28 H28 0.9500 . ?
C28 C29 1.420(8) . ?
C29 H29 0.9500 . ?
C29 C30 1.392(8) . ?
C30 H30 0.9500 . ?
C30 C31 1.401(8) . ?
C31 H31 0.9500 . ?
C31 C32 1.390(8) . ?
C32 H32 0.9500 . ?
C33 C34 1.416(5) . ?
C33 C38 1.420(5) . ?
C34 H34 0.9500 . ?
C34 C35 1.418(6) . ?
C35 H35 0.9500 . ?
C35 C36 1.407(7) . ?
C36 H36 0.9500 . ?
C36 C37 1.416(7) . ?
C37 H37 0.9500 . ?
C37 C38 1.410(5) . ?
C38 H38 0.9500 . ?
C39 C42 1.421(5) . ?
C40 H40 0.9500 . ?
C41 C42 1.407(5) . ?
C41 C46 1.403(5) . ?
C42 C43 1.414(5) . ?
C43 H43 0.9500 . ?
C43 C44 1.362(5) . ?
C44 C45 1.436(5) . ?
C45 C46 1.372(5) . ?
C46 H46 0.9500 . ?
C47 H47A 0.9900 . ?
C47 H47B 0.9900 . ?
C47 C48 1.492(5) . ?
C48 H48A 0.9900 . ?
C48 H48B 0.9900 . ?
C49 H49A 0.9800 . ?
C49 H49B 0.9800 . ?
C49 H49C 0.9800 . ?
C50 H50A 0.9900 . ?
C50 H50B 0.9900 . ?
C50 C51 1.501(5) . ?
C51 H51A 0.9900 . ?
C51 H51B 0.9900 . ?
C52 H52A 0.9800 . ?
C52 H52B 0.9800 . ?
C52 H52C 0.9800 . ?
P1 F1 1.598(3) . ?
P1 F2 1.587(3) . ?
P1 F3B 1.583(3) . ?
P1 F4B 1.601(3) . ?
P1 F5B 1.602(3) . ?
P1 F6B 1.590(3) . ?
P1 F3A 1.603(4) . ?
P1 F4A 1.595(4) . ?
P1 F5A 1.587(4) . ?
P1 F6A 1.589(4) . ?
P2 F7 1.587(3) . ?
P2 F8 1.579(5) . ?
P2 F9 1.576(3) . ?
P2 F10 1.587(3) . ?
P2 F11 1.546(6) . ?
P2 F12 1.582(3) . ?
O9 H9A 0.8697 . ?
O9 H9B 0.8698 . ?
Cl1 C53 1.648(13) . ?
Cl2 C53 1.650(14) . ?
C53 H53A 0.9900 . ?
C53 H53B 0.9900 . ?
O10 H10A 0.86987(6) . ?
O10 H10A 0.86987(4) 2_677 ?
O10 H10B 0.86989(3) 2_677 ?
O10 H10B 0.86984(2) . ?

loop_
_geom_torsion_atom_site_label_1
_geom_torsion_atom_site_label_2
_geom_torsion_atom_site_label_3
_geom_torsion_atom_site_label_4
_geom_torsion
_geom_torsion_site_symmetry_1
_geom_torsion_site_symmetry_2
_geom_torsion_site_symmetry_3
_geom_torsion_site_symmetry_4
_geom_torsion_publ_flag
Re1 C1 C2 C3 -56.1(4) . . . . ?
Re1 C1 C6 C5 54.6(4) . . . . ?
Re1 C2 C3 C4 -54.6(4) . . . . ?
Re1 C3 C4 C5 -55.3(4) . . . . ?
Re1 C4 C5 C6 -55.1(4) . . . . ?
Re1 C5 C6 C1 -54.4(4) . . . . ?
Re1 C7 C8 C9 56.4(3) . . . . ?
Re1 C7 C12 C11 -55.7(3) . . . . ?
Re1 C8 C9 C10 55.0(3) . . . . ?
Re1 C9 C10 C11 54.6(3) . . . . ?
Re1 C10 C11 C12 55.4(3) . . . . ?
Re1 C11 C12 C7 57.3(3) . . . . ?
O1 C18 C19 O3 5.3(4) . . . . ?
O1 C18 C19 C20 -174.6(3) . . . . ?
O1 C21 C22 O2 71.2(5) . . . . ?
O3 C19 C20 C15 176.9(3) . . . . ?
O3 C24 C25 O4 80.9(4) . . . . ?
N1 C7 C8 Re1 127.4(3) . . . . ?
N1 C7 C8 C9 -176.2(3) . . . . ?
N1 C7 C12 Re1 -127.5(3) . . . . ?
N1 C7 C12 C11 176.7(3) . . . . ?
N1 C13 C16 C15 178.6(3) . . . . ?
N1 C13 C16 C17 -1.9(5) . . . . ?
N2 C13 C16 C15 -1.4(5) . . . . ?
N2 C13 C16 C17 178.1(3) . . . . ?
N3 C15 C16 C13 1.7(5) . . . . ?
N3 C15 C16 C17 -177.9(3) . . . . ?
N3 C15 C20 C19 -179.7(3) . . . . ?
C1 C2 C3 Re1 55.8(4) . . . . ?
C1 C2 C3 C4 1.2(7) . . . . ?
C2 C1 C6 Re1 -55.2(4) . . . . ?
C2 C1 C6 C5 -0.6(7) . . . . ?
C2 C3 C4 Re1 54.3(4) . . . . ?
C2 C3 C4 C5 -1.0(7) . . . . ?
C3 C4 C5 Re1 55.1(4) . . . . ?
C3 C4 C5 C6 0.0(7) . . . . ?
C4 C5 C6 Re1 55.3(4) . . . . ?
C4 C5 C6 C1 0.9(7) . . . . ?
C6 C1 C2 Re1 55.8(4) . . . . ?
C6 C1 C2 C3 -0.4(7) . . . . ?
C7 N1 C13 N2 0.4(6) . . . . ?
C7 N1 C13 C16 -179.6(3) . . . . ?
C7 C8 C9 Re1 -57.8(3) . . . . ?
C7 C8 C9 C10 -2.7(5) . . . . ?
C8 C7 C12 Re1 50.9(3) . . . . ?
C8 C7 C12 C11 -4.9(5) . . . . ?
C8 C9 C10 Re1 -54.9(3) . . . . ?
C8 C9 C10 C11 -0.3(5) . . . . ?
C9 C10 C11 Re1 -54.7(3) . . . . ?
C9 C10 C11 C12 0.7(5) . . . . ?
C10 C11 C12 Re1 -55.3(3) . . . . ?
C10 C11 C12 C7 2.0(5) . . . . ?
C12 C7 C8 Re1 -51.1(3) . . . . ?
C12 C7 C8 C9 5.2(5) . . . . ?
C13 N1 C7 Re1 -85.1(5) . . . . ?
C13 N1 C7 C8 -169.8(3) . . . . ?
C13 N1 C7 C12 8.6(6) . . . . ?
C13 N2 C14 N3 0.4(7) . . . . ?
C13 C16 C17 C18 178.9(3) . . . . ?
C14 N2 C13 N1 -179.5(4) . . . . ?
C14 N2 C13 C16 0.4(5) . . . . ?
C14 N3 C15 C16 -1.0(5) . . . . ?
C14 N3 C15 C20 178.3(3) . . . . ?
C15 N3 C14 N2 -0.1(7) . . . . ?
C15 C16 C17 C18 -1.6(5) . . . . ?
C16 C15 C20 C19 -0.4(5) . . . . ?
C16 C17 C18 O1 177.0(3) . . . . ?
C16 C17 C18 C19 -2.0(5) . . . . ?
C17 C18 C19 O3 -175.6(3) . . . . ?
C17 C18 C19 C20 4.5(5) . . . . ?
C18 O1 C21 C22 -163.4(4) . . . . ?
C18 C19 C20 C15 -3.2(5) . . . . ?
C19 O3 C24 C25 -164.9(3) . . . . ?
C20 C15 C16 C13 -177.6(3) . . . . ?
C20 C15 C16 C17 2.9(5) . . . . ?
C21 O1 C18 C17 -13.9(6) . . . . ?
C21 O1 C18 C19 165.1(3) . . . . ?
C23 O2 C22 C21 -88.4(6) . . . . ?
C24 O3 C19 C18 -177.2(3) . . . . ?
C24 O3 C19 C20 2.7(5) . . . . ?
C26 O4 C25 C24 -170.8(4) . . . . ?
Re2 C27 C28 C29 -54.5(4) . . . . ?
Re2 C27 C32 C31 54.7(4) . . . . ?
Re2 C28 C29 C30 -54.7(4) . . . . ?
Re2 C29 C30 C31 -55.5(4) . . . . ?
Re2 C30 C31 C32 -55.1(4) . . . . ?
Re2 C31 C32 C27 -54.8(4) . . . . ?
Re2 C33 C34 C35 55.5(3) . . . . ?
Re2 C33 C38 C37 -56.8(3) . . . . ?
Re2 C34 C35 C36 56.0(4) . . . . ?
Re2 C35 C36 C37 53.9(4) . . . . ?
Re2 C36 C37 C38 54.8(3) . . . . ?
Re2 C37 C38 C33 57.9(3) . . . . ?
O5 C44 C45 O7 -3.4(4) . . . . ?
O5 C44 C45 C46 177.1(3) . . . . ?
O5 C47 C48 O6 66.9(4) . . . . ?
O7 C45 C46 C41 -178.7(3) . . . . ?
O7 C50 C51 O8 69.0(4) . . . . ?
N4 C33 C34 Re2 126.3(3) . . . . ?
N4 C33 C34 C35 -178.2(4) . . . . ?
N4 C33 C38 Re2 -126.0(3) . . . . ?
N4 C33 C38 C37 177.1(3) . . . . ?
N4 C39 C42 C41 -179.5(3) . . . . ?
N4 C39 C42 C43 -0.6(5) . . . . ?
N5 C39 C42 C41 -0.5(5) . . . . ?
N5 C39 C42 C43 178.5(3) . . . . ?
N6 C41 C42 C39 0.0(5) . . . . ?
N6 C41 C42 C43 -179.0(3) . . . . ?
N6 C41 C46 C45 179.2(3) . . . . ?
C27 C28 C29 Re2 54.7(4) . . . . ?
C27 C28 C29 C30 0.0(7) . . . . ?
C28 C27 C32 Re2 -55.6(4) . . . . ?
C28 C27 C32 C31 -0.9(7) . . . . ?
C28 C29 C30 Re2 54.7(4) . . . . ?
C28 C29 C30 C31 -0.8(7) . . . . ?
C29 C30 C31 Re2 55.9(4) . . . . ?
C29 C30 C31 C32 0.8(7) . . . . ?
C30 C31 C32 Re2 54.9(4) . . . . ?
C30 C31 C32 C27 0.1(7) . . . . ?
C32 C27 C28 Re2 55.4(4) . . . . ?
C32 C27 C28 C29 0.9(7) . . . . ?
C33 N4 C39 N5 -4.3(5) . . . . ?
C33 N4 C39 C42 174.8(3) . . . . ?
C33 C34 C35 Re2 -56.8(3) . . . . ?
C33 C34 C35 C36 -0.8(6) . . . . ?
C34 C33 C38 Re2 51.1(3) . . . . ?
C34 C33 C38 C37 -5.7(5) . . . . ?
C34 C35 C36 Re2 -55.9(4) . . . . ?
C34 C35 C36 C37 -2.0(6) . . . . ?
C35 C36 C37 Re2 -53.8(4) . . . . ?
C35 C36 C37 C38 1.0(6) . . . . ?
C36 C37 C38 Re2 -55.0(3) . . . . ?
C36 C37 C38 C33 2.9(6) . . . . ?
C38 C33 C34 Re2 -50.8(3) . . . . ?
C38 C33 C34 C35 4.7(6) . . . . ?
C39 N4 C33 Re2 -135.1(3) . . . . ?
C39 N4 C33 C34 136.1(4) . . . . ?
C39 N4 C33 C38 -46.9(5) . . . . ?
C39 N5 C40 N6 0.1(6) . . . . ?
C39 C42 C43 C44 179.9(3) . . . . ?
C40 N5 C39 N4 179.5(3) . . . . ?
C40 N5 C39 C42 0.4(5) . . . . ?
C40 N6 C41 C42 0.5(5) . . . . ?
C40 N6 C41 C46 -177.5(3) . . . . ?
C41 N6 C40 N5 -0.5(6) . . . . ?
C41 C42 C43 C44 -1.2(5) . . . . ?
C42 C41 C46 C45 1.2(5) . . . . ?
C42 C43 C44 O5 -176.9(3) . . . . ?
C42 C43 C44 C45 3.3(5) . . . . ?
C43 C44 C45 O7 176.5(3) . . . . ?
C43 C44 C45 C46 -3.1(5) . . . . ?
C44 O5 C47 C48 166.7(3) . . . . ?
C44 C45 C46 C41 0.8(5) . . . . ?
C45 O7 C50 C51 179.6(3) . . . . ?
C46 C41 C42 C39 177.9(3) . . . . ?
C46 C41 C42 C43 -1.0(5) . . . . ?
C47 O5 C44 C43 6.2(5) . . . . ?
C47 O5 C44 C45 -173.9(3) . . . . ?
C49 O6 C48 C47 -170.5(4) . . . . ?
C50 O7 C45 C44 -174.3(3) . . . . ?
C50 O7 C45 C46 5.2(5) . . . . ?
C52 O8 C51 C50 174.9(4) . . . . ?
